data_7230084
loop_
_publ_author_name
'Bao, Junjie'
'Zhang, Zaiyong'
'Yan, Zhicheng'
'Wang, Jian-Rong'
'Mei, Xuefeng'

_publ_section_title
;
 Cocrystallization in vitamin B9 gels to construct
 stoichiometry-controlled isostructural materials
;
_journal_issue 12
_journal_name_full CrystEngComm
_journal_page_first 1644
_journal_paper_doi 10.1039/C7CE02083J
_journal_volume 20
_journal_year 2018
_chemical_formula_moiety 'C6 H5 I O, 2(C13 H9 N)'
_chemical_formula_sum 'C32 H23 I N2 O'
_chemical_formula_weight 578.42
_space_group_crystal_system orthorhombic
_space_group_IT_number 61
_space_group_name_Hall '-P 2ac 2ab'
_space_group_name_H-M_alt 'P b c a'
_symmetry_space_group_name_Hall '-P 2ac 2ab'
_symmetry_space_group_name_H-M 'P b c a'
_atom_sites_solution_hydrogens geom
_audit_creation_date 2016-09-01
_audit_creation_method
;
Olex2 1.2-beta
(compiled 2015.11.10 svn.r3248 for OlexSys, GUI svn.r5215)
;
_audit_update_record
;
2017-12-01 deposited with the CCDC.
2018-02-05 downloaded from the CCDC.
;
_cell_angle_alpha 90
_cell_angle_beta 90
_cell_angle_gamma 90
_cell_formula_units_Z 8
_cell_length_a 17.8528(6)
_cell_length_b 10.1405(4)
_cell_length_c 28.1824(10)
_cell_measurement_reflns_used 8207
_cell_measurement_temperature 170
_cell_measurement_theta_max 26.061
_cell_measurement_theta_min 2.281
_cell_volume 5102.0(3)
_computing_cell_refinement 'SAINT v7.68A (Bruker, 2009)'
_computing_data_reduction 'SAINT v7.68A (Bruker, 2009)'
_computing_molecular_graphics 'Olex2 (Dolomanov et al., 2009)'
_computing_publication_material 'Olex2 (Dolomanov et al., 2009)'
_computing_structure_refinement 'ShelXL (Sheldrick, 2015)'
_computing_structure_solution 'ShelXT (Sheldrick, 2015)'
_diffrn_ambient_temperature 170
_diffrn_measured_fraction_theta_full 0.995
_diffrn_measured_fraction_theta_max 0.990
_diffrn_measurement_device_type 'Bruker APEX-II CCD'
_diffrn_measurement_method '\f and \w scans'
_diffrn_radiation_type MoK\a
_diffrn_radiation_wavelength 0.71073
_diffrn_reflns_av_R_equivalents 0.0524
_diffrn_reflns_av_unetI/netI 0.0341
_diffrn_reflns_Laue_measured_fraction_full 0.995
_diffrn_reflns_Laue_measured_fraction_max 0.990
_diffrn_reflns_limit_h_max 23
_diffrn_reflns_limit_h_min -21
_diffrn_reflns_limit_k_max 13
_diffrn_reflns_limit_k_min -13
_diffrn_reflns_limit_l_max 36
_diffrn_reflns_limit_l_min -36
_diffrn_reflns_number 42912
_diffrn_reflns_point_group_measured_fraction_full 0.995
_diffrn_reflns_point_group_measured_fraction_max 0.990
_diffrn_reflns_theta_full 26.000
_diffrn_reflns_theta_max 27.728
_diffrn_reflns_theta_min 1.841
_diffrn_standards_number 0
_exptl_absorpt_coefficient_mu 1.283
_exptl_absorpt_correction_T_max 0.7456
_exptl_absorpt_correction_T_min 0.6520
_exptl_absorpt_correction_type multi-scan
_exptl_absorpt_process_details
;
SADABS-2008/1 (Bruker,2008) was used for absorption correction.
wR2(int) was 0.0754 before and 0.0560 after correction.
The Ratio of minimum to maximum transmission is 0.8745.
The \l/2 correction factor is 0.0015.
;
_exptl_crystal_colour colourless
_exptl_crystal_colour_primary colourless
_exptl_crystal_density_diffrn 1.506
_exptl_crystal_description block
_exptl_crystal_F_000 2320
_exptl_crystal_size_max 0.3
_exptl_crystal_size_mid 0.25
_exptl_crystal_size_min 0.18
_refine_diff_density_max 0.298
_refine_diff_density_min -0.763
_refine_diff_density_rms 0.081
_refine_ls_extinction_method none
_refine_ls_goodness_of_fit_ref 1.010
_refine_ls_hydrogen_treatment constr
_refine_ls_matrix_type full
_refine_ls_number_parameters 326
_refine_ls_number_reflns 5941
_refine_ls_number_restraints 0
_refine_ls_restrained_S_all 1.010
_refine_ls_R_factor_all 0.0431
_refine_ls_R_factor_gt 0.0283
_refine_ls_shift/su_max 0.002
_refine_ls_shift/su_mean 0.000
_refine_ls_structure_factor_coef Fsqd
_refine_ls_weighting_details 'w=1/[\s^2^(Fo^2^)+(0.0290P)^2^+2.3930P] where P=(Fo^2^+2Fc^2^)/3'
_refine_ls_weighting_scheme calc
_refine_ls_wR_factor_gt 0.0629
_refine_ls_wR_factor_ref 0.0698
_reflns_Friedel_coverage 0.000
_reflns_number_gt 4564
_reflns_number_total 5941
_reflns_threshold_expression 'I > 2\s(I)'
_cod_data_source_file c7ce02083j2.cif
_cod_data_source_block zz
_cod_depositor_comments 'Adding full bibliography for 7230079--7230084.cif.'
_cod_database_code 7230084
_shelx_space_group_comment
;
The symmetry employed for this shelxl refinement is uniquely defined
by the following loop, which should always be used as a source of
symmetry information in preference to the above space-group names.
They are only intended as comments.
;
_olex2_refinement_description
;
1. Fixed Uiso
 At 1.2 times of:
  All C(H) groups
 At 1.5 times of:
  All O(H) groups
2.a Aromatic/amide H refined with riding coordinates:
 C1(H1), C2(H2), C3(H3), C4(H4), C5(H5), C6(H6), C7(H7), C8(H8), C9(H9),
 C15(H15), C16(H16), C18(H18), C19(H19), C20(H20), C21(H21), C22(H22), C23(H23),
  C24(H24), C25(H25), C26(H26), C27(H27), C28(H28)
2.b Idealised tetrahedral OH refined as rotating group:
 O1(H1A)
;
_shelx_shelxl_version_number 2014/7
_olex2_submission_special_instructions 'No special instructions were received'

loop_
_space_group_symop_operation_xyz
'x, y, z'
'-x+1/2, -y, z+1/2'
'-x, y+1/2, -z+1/2'
'x+1/2, -y+1/2, -z'
'-x, -y, -z'
'x-1/2, y, -z-1/2'
'x, -y-1/2, z-1/2'
'-x-1/2, y-1/2, z'

loop_
_atom_site_label
_atom_site_type_symbol
_atom_site_fract_x
_atom_site_fract_y
_atom_site_fract_z
_atom_site_U_iso_or_equiv
_atom_site_adp_type
_atom_site_occupancy
_atom_site_site_symmetry_order
_atom_site_calc_flag
_atom_site_refinement_flags_posn
I1 I 0.78711(2) 0.81226(2) 0.38322(2) 0.02726(6) Uani 1 1 d .
O1 O 0.43808(10) 0.79446(16) 0.37739(7) 0.0320(4) Uani 1 1 d .
H1A H 0.4224 0.7168 0.3745 0.048 Uiso 1 1 calc GR
N1 N 0.36286(11) 0.56370(18) 0.36641(7) 0.0265(4) Uani 1 1 d .
C1 C 0.36540(16) 0.5091(2) 0.44877(9) 0.0356(6) Uani 1 1 d .
H1 H 0.4090 0.5616 0.4529 0.043 Uiso 1 1 calc R
C2 C 0.33512(18) 0.4446(3) 0.48638(10) 0.0446(7) Uani 1 1 d .
H2 H 0.3577 0.4526 0.5168 0.054 Uiso 1 1 calc R
C3 C 0.27000(18) 0.3651(3) 0.48093(11) 0.0482(8) Uani 1 1 d .
H3 H 0.2494 0.3210 0.5077 0.058 Uiso 1 1 calc R
C4 C 0.23728(17) 0.3519(3) 0.43813(11) 0.0417(7) Uani 1 1 d .
H4 H 0.1938 0.2987 0.4350 0.050 Uiso 1 1 calc R
C5 C 0.23550(14) 0.4058(2) 0.35260(10) 0.0314(5) Uani 1 1 d .
H5 H 0.1921 0.3532 0.3480 0.038 Uiso 1 1 calc R
C6 C 0.23781(15) 0.4660(3) 0.26709(10) 0.0368(6) Uani 1 1 d .
H6 H 0.1949 0.4134 0.2608 0.044 Uiso 1 1 calc R
C7 C 0.27028(16) 0.5346(3) 0.23129(10) 0.0388(6) Uani 1 1 d .
H7 H 0.2498 0.5304 0.2002 0.047 Uiso 1 1 calc R
C8 C 0.33429(16) 0.6120(2) 0.24014(9) 0.0372(6) Uani 1 1 d .
H8 H 0.3567 0.6591 0.2147 0.045 Uiso 1 1 calc R
C9 C 0.36479(15) 0.6208(2) 0.28416(9) 0.0313(5) Uani 1 1 d .
H9 H 0.4081 0.6735 0.2892 0.038 Uiso 1 1 calc R
C10 C 0.33170(14) 0.4982(2) 0.40282(9) 0.0266(5) Uani 1 1 d .
C11 C 0.26704(14) 0.4166(2) 0.39771(9) 0.0294(5) Uani 1 1 d .
C12 C 0.26735(13) 0.4720(2) 0.31424(9) 0.0275(5) Uani 1 1 d .
C13 C 0.33191(13) 0.5513(2) 0.32279(8) 0.0257(5) Uani 1 1 d .
C14 C 0.51402(13) 0.7942(2) 0.37838(8) 0.0235(5) Uani 1 1 d .
C15 C 0.55547(14) 0.6786(2) 0.38112(8) 0.0264(5) Uani 1 1 d .
H15 H 0.5308 0.5957 0.3822 0.032 Uiso 1 1 calc R
C16 C 0.63266(14) 0.6845(2) 0.38232(8) 0.0276(5) Uani 1 1 d .
H16 H 0.6610 0.6054 0.3838 0.033 Uiso 1 1 calc R
C17 C 0.66899(13) 0.8049(2) 0.38138(8) 0.0229(5) Uani 1 1 d .
C18 C 0.62826(13) 0.9204(2) 0.37912(8) 0.0246(5) Uani 1 1 d .
H18 H 0.6532 1.0031 0.3787 0.030 Uiso 1 1 calc R
C19 C 0.55107(14) 0.9150(2) 0.37747(8) 0.0273(5) Uani 1 1 d .
H19 H 0.5230 0.9944 0.3757 0.033 Uiso 1 1 calc R
N2 N 0.53519(11) 0.32610(19) 0.37881(7) 0.0277(4) Uani 1 1 d .
C20 C 0.53823(15) 0.2654(3) 0.46050(9) 0.0337(6) Uani 1 1 d .
H20 H 0.5841 0.3117 0.4643 0.040 Uiso 1 1 calc R
C21 C 0.50730(16) 0.2015(3) 0.49807(10) 0.0390(6) Uani 1 1 d .
H21 H 0.5322 0.2030 0.5278 0.047 Uiso 1 1 calc R
C22 C 0.43893(17) 0.1331(3) 0.49370(10) 0.0409(7) Uani 1 1 d .
H22 H 0.4182 0.0897 0.5205 0.049 Uiso 1 1 calc R
C23 C 0.40246(15) 0.1286(3) 0.45148(10) 0.0361(6) Uani 1 1 d .
H23 H 0.3563 0.0827 0.4490 0.043 Uiso 1 1 calc R
C24 C 0.39988(14) 0.1882(2) 0.36621(9) 0.0293(5) Uani 1 1 d .
H24 H 0.3539 0.1424 0.3621 0.035 Uiso 1 1 calc R
C25 C 0.40220(15) 0.2489(3) 0.28125(9) 0.0358(6) Uani 1 1 d .
H25 H 0.3570 0.2021 0.2755 0.043 Uiso 1 1 calc R
C26 C 0.43601(17) 0.3130(3) 0.24519(9) 0.0394(6) Uani 1 1 d .
H26 H 0.4149 0.3102 0.2143 0.047 Uiso 1 1 calc R
C27 C 0.50326(16) 0.3849(3) 0.25339(9) 0.0406(7) Uani 1 1 d .
H27 H 0.5262 0.4309 0.2279 0.049 Uiso 1 1 calc R
C28 C 0.53500(15) 0.3887(3) 0.29710(9) 0.0348(6) Uani 1 1 d .
H28 H 0.5800 0.4368 0.3019 0.042 Uiso 1 1 calc R
C29 C 0.50206(13) 0.2630(2) 0.41535(8) 0.0257(5) Uani 1 1 d .
C30 C 0.43331(13) 0.1928(2) 0.41062(9) 0.0273(5) Uani 1 1 d .
C31 C 0.43324(13) 0.2501(2) 0.32788(8) 0.0270(5) Uani 1 1 d .
C32 C 0.50117(13) 0.3209(2) 0.33598(8) 0.0265(5) Uani 1 1 d .

loop_
_atom_site_aniso_label
_atom_site_aniso_U_11
_atom_site_aniso_U_22
_atom_site_aniso_U_33
_atom_site_aniso_U_23
_atom_site_aniso_U_13
_atom_site_aniso_U_12
I1 0.02049(9) 0.02666(9) 0.03463(9) 0.00163(6) 0.00018(6) 0.00072(6)
O1 0.0189(9) 0.0282(9) 0.0489(11) -0.0055(8) -0.0024(8) -0.0020(7)
N1 0.0249(11) 0.0240(9) 0.0306(10) -0.0016(8) -0.0014(8) -0.0024(8)
C1 0.0421(17) 0.0292(12) 0.0355(14) -0.0014(11) -0.0037(12) -0.0007(12)
C2 0.061(2) 0.0414(15) 0.0319(14) 0.0031(12) -0.0018(13) 0.0036(14)
C3 0.059(2) 0.0415(16) 0.0437(17) 0.0115(13) 0.0154(15) 0.0034(15)
C4 0.0369(17) 0.0366(14) 0.0516(18) 0.0068(13) 0.0100(14) -0.0035(12)
C5 0.0213(13) 0.0263(12) 0.0467(15) -0.0019(11) -0.0018(11) -0.0024(9)
C6 0.0293(15) 0.0348(14) 0.0462(16) -0.0073(12) -0.0102(12) 0.0015(11)
C7 0.0424(18) 0.0400(15) 0.0341(14) -0.0050(12) -0.0095(12) 0.0077(12)
C8 0.0462(18) 0.0325(13) 0.0330(14) 0.0002(11) 0.0026(12) 0.0003(12)
C9 0.0318(15) 0.0287(12) 0.0332(13) -0.0028(10) 0.0018(11) -0.0022(11)
C10 0.0271(14) 0.0209(11) 0.0316(12) -0.0013(9) 0.0010(10) 0.0018(9)
C11 0.0243(14) 0.0252(12) 0.0387(13) 0.0007(10) 0.0053(10) 0.0032(10)
C12 0.0225(13) 0.0228(11) 0.0372(13) -0.0038(10) -0.0029(10) 0.0023(9)
C13 0.0232(13) 0.0213(11) 0.0326(12) -0.0039(9) -0.0005(10) 0.0021(9)
C14 0.0197(12) 0.0267(11) 0.0241(11) -0.0034(9) -0.0009(9) 0.0004(9)
C15 0.0251(13) 0.0208(10) 0.0333(12) -0.0013(10) 0.0013(10) -0.0037(9)
C16 0.0261(13) 0.0229(11) 0.0339(12) 0.0022(10) 0.0014(10) 0.0032(10)
C17 0.0212(12) 0.0232(11) 0.0244(11) 0.0006(9) -0.0007(9) -0.0012(9)
C18 0.0225(13) 0.0191(10) 0.0322(12) -0.0018(9) 0.0016(10) -0.0024(9)
C19 0.0251(13) 0.0204(11) 0.0364(13) -0.0017(9) 0.0004(10) 0.0042(9)
N2 0.0199(11) 0.0339(11) 0.0292(10) -0.0049(9) -0.0001(8) 0.0003(8)
C20 0.0301(15) 0.0423(14) 0.0288(13) -0.0048(11) -0.0008(11) -0.0006(11)
C21 0.0395(17) 0.0487(16) 0.0287(13) -0.0005(12) 0.0000(11) 0.0044(13)
C22 0.0440(18) 0.0435(15) 0.0351(14) 0.0069(12) 0.0074(13) 0.0018(13)
C23 0.0333(16) 0.0316(13) 0.0435(15) 0.0019(11) 0.0070(12) -0.0034(11)
C24 0.0243(13) 0.0250(11) 0.0385(13) -0.0057(10) -0.0025(10) 0.0010(10)
C25 0.0344(16) 0.0365(14) 0.0366(15) -0.0097(12) -0.0082(12) 0.0055(12)
C26 0.0443(17) 0.0451(15) 0.0288(13) -0.0069(12) -0.0059(12) 0.0113(13)
C27 0.0411(18) 0.0496(16) 0.0311(14) 0.0020(12) 0.0061(12) 0.0110(13)
C28 0.0277(15) 0.0420(15) 0.0348(14) 0.0008(11) 0.0043(11) 0.0009(11)
C29 0.0231(13) 0.0255(11) 0.0285(12) -0.0044(10) 0.0013(10) 0.0048(9)
C30 0.0239(13) 0.0229(11) 0.0352(13) -0.0030(10) 0.0015(10) 0.0028(10)
C31 0.0242(13) 0.0236(11) 0.0332(13) -0.0072(10) -0.0028(10) 0.0065(10)
C32 0.0252(13) 0.0259(11) 0.0285(12) -0.0048(10) -0.0003(9) 0.0061(10)

loop_
_atom_type_symbol
_atom_type_description
_atom_type_scat_dispersion_real
_atom_type_scat_dispersion_imag
_atom_type_scat_source
C C 0.0033 0.0016 'International Tables Vol C Tables 4.2.6.8 and 6.1.1.4'
H H 0.0000 0.0000 'International Tables Vol C Tables 4.2.6.8 and 6.1.1.4'
I I -0.4742 1.8119 'International Tables Vol C Tables 4.2.6.8 and 6.1.1.4'
N N 0.0061 0.0033 'International Tables Vol C Tables 4.2.6.8 and 6.1.1.4'
O O 0.0106 0.0060 'International Tables Vol C Tables 4.2.6.8 and 6.1.1.4'

loop_
_geom_angle_atom_site_label_1
_geom_angle_atom_site_label_2
_geom_angle_atom_site_label_3
_geom_angle
C14 O1 H1A 109.5
C10 N1 C13 118.6(2)
C2 C1 H1 120.0
C2 C1 C10 120.1(3)
C10 C1 H1 120.0
C1 C2 H2 119.5
C1 C2 C3 120.9(3)
C3 C2 H2 119.5
C2 C3 H3 119.8
C4 C3 C2 120.5(3)
C4 C3 H3 119.8
C3 C4 H4 119.6
C3 C4 C11 120.7(3)
C11 C4 H4 119.6
C11 C5 H5 119.8
C12 C5 H5 119.8
C12 C5 C11 120.3(2)
C7 C6 H6 119.6
C7 C6 C12 120.8(2)
C12 C6 H6 119.6
C6 C7 H7 120.0
C6 C7 C8 120.1(2)
C8 C7 H7 120.0
C7 C8 H8 119.2
C9 C8 C7 121.6(3)
C9 C8 H8 119.2
C8 C9 H9 120.0
C8 C9 C13 120.0(2)
C13 C9 H9 120.0
N1 C10 C1 118.6(2)
N1 C10 C11 123.0(2)
C11 C10 C1 118.4(2)
C4 C11 C10 119.3(2)
C5 C11 C4 123.0(2)
C5 C11 C10 117.6(2)
C5 C12 C6 123.3(2)
C5 C12 C13 118.1(2)
C13 C12 C6 118.6(2)
N1 C13 C9 118.7(2)
N1 C13 C12 122.4(2)
C9 C13 C12 118.9(2)
O1 C14 C15 122.4(2)
O1 C14 C19 118.2(2)
C15 C14 C19 119.4(2)
C14 C15 H15 120.1
C16 C15 C14 119.8(2)
C16 C15 H15 120.1
C15 C16 H16 119.8
C15 C16 C17 120.5(2)
C17 C16 H16 119.8
C16 C17 I1 119.98(17)
C18 C17 I1 119.83(16)
C18 C17 C16 120.2(2)
C17 C18 H18 120.2
C19 C18 C17 119.6(2)
C19 C18 H18 120.2
C14 C19 H19 119.7
C18 C19 C14 120.6(2)
C18 C19 H19 119.7
C29 N2 C32 117.8(2)
C21 C20 H20 119.9
C21 C20 C29 120.2(3)
C29 C20 H20 119.9
C20 C21 H21 119.4
C20 C21 C22 121.2(3)
C22 C21 H21 119.4
C21 C22 H22 119.7
C23 C22 C21 120.6(3)
C23 C22 H22 119.7
C22 C23 H23 119.8
C22 C23 C30 120.3(3)
C30 C23 H23 119.8
C30 C24 H24 119.9
C31 C24 H24 119.9
C31 C24 C30 120.2(2)
C26 C25 H25 119.5
C26 C25 C31 121.1(3)
C31 C25 H25 119.5
C25 C26 H26 119.9
C25 C26 C27 120.1(3)
C27 C26 H26 119.9
C26 C27 H27 119.5
C28 C27 C26 120.9(3)
C28 C27 H27 119.5
C27 C28 H28 119.8
C27 C28 C32 120.5(3)
C32 C28 H28 119.8
N2 C29 C20 118.3(2)
N2 C29 C30 122.9(2)
C30 C29 C20 118.8(2)
C24 C30 C23 123.0(2)
C24 C30 C29 118.2(2)
C29 C30 C23 118.9(2)
C24 C31 C25 123.2(2)
C24 C31 C32 117.9(2)
C25 C31 C32 118.8(2)
N2 C32 C28 118.4(2)
N2 C32 C31 123.0(2)
C31 C32 C28 118.6(2)

loop_
_geom_bond_atom_site_label_1
_geom_bond_atom_site_label_2
_geom_bond_distance
I1 C17 2.111(2)
O1 H1A 0.8400
O1 C14 1.356(3)
N1 C10 1.343(3)
N1 C13 1.354(3)
C1 H1 0.9500
C1 C2 1.358(4)
C1 C10 1.432(3)
C2 H2 0.9500
C2 C3 1.423(4)
C3 H3 0.9500
C3 C4 1.347(4)
C4 H4 0.9500
C4 C11 1.418(4)
C5 H5 0.9500
C5 C11 1.395(4)
C5 C12 1.394(4)
C6 H6 0.9500
C6 C7 1.355(4)
C6 C12 1.431(4)
C7 H7 0.9500
C7 C8 1.409(4)
C8 H8 0.9500
C8 C9 1.358(4)
C9 H9 0.9500
C9 C13 1.424(3)
C10 C11 1.428(3)
C12 C13 1.426(3)
C14 C15 1.388(3)
C14 C19 1.392(3)
C15 H15 0.9500
C15 C16 1.380(3)
C16 H16 0.9500
C16 C17 1.382(3)
C17 C18 1.380(3)
C18 H18 0.9500
C18 C19 1.380(3)
C19 H19 0.9500
N2 C29 1.349(3)
N2 C32 1.352(3)
C20 H20 0.9500
C20 C21 1.358(4)
C20 C29 1.427(3)
C21 H21 0.9500
C21 C22 1.410(4)
C22 H22 0.9500
C22 C23 1.357(4)
C23 H23 0.9500
C23 C30 1.433(3)
C24 H24 0.9500
C24 C30 1.387(3)
C24 C31 1.384(3)
C25 H25 0.9500
C25 C26 1.349(4)
C25 C31 1.426(3)
C26 H26 0.9500
C26 C27 1.424(4)
C27 H27 0.9500
C27 C28 1.356(4)
C28 H28 0.9500
C28 C32 1.428(3)
C29 C30 1.425(3)
C31 C32 1.428(3)
